data_9011885
loop_
_publ_author_name
'Rastsvetaeva, R. K.'
'Mikheeva, M. G.'
'Yamnova, N. A.'
'Pushcharovskii D Yu'
'Khomyakov, A. P.'

_publ_section_title
;
 Crystal structure of revdite Na16[Si4O6(OH)5]2[Si8O15(OH)6](OH)10*28H2O
 Note: changed Si6(z) sign and OH11(y) value to match reported bond distances
;
_journal_name_full 'Soviet Physics Crystallography'
_journal_page_first 632
_journal_page_last 636
_journal_volume 37
_journal_year 1992
_chemical_compound_source Synthetic
_chemical_formula_sum 'H82 Na16 O81 Si16'
_chemical_name_mineral Revdite
_space_group_IT_number 5
_symmetry_space_group_name_Hall 'C 2y'
_symmetry_space_group_name_H-M 'C 1 2 1'
_cell_angle_alpha 90
_cell_angle_beta 96.78
_cell_angle_gamma 90
_cell_formula_units_Z 2
_cell_length_a 53.83
_cell_length_b 9.972
_cell_length_c 6.907
_cell_volume 3681.699
_database_code_amcsd 0015591
_exptl_crystal_density_diffrn 1.981
_cod_original_cell_volume 3681.700
_cod_original_formula_sum 'Si16 Na16 (O81 H82)'
_cod_database_code 9011885

loop_
_space_group_symop_operation_xyz
x,y,z
1/2+x,1/2+y,z
-x,y,-z
1/2-x,1/2+y,-z

loop_
_atom_site_label
_atom_site_fract_x
_atom_site_fract_y
_atom_site_fract_z
_atom_site_U_iso_or_equiv
_atom_site_type_symbol
_atom_site_attached_hydrogens
Si1 0.20250 0.20800 0.68000 0.00887 Si 0
Si2 0.29970 0.49200 -0.01000 0.02026 Si 0
Si3 0.27270 0.49800 0.57300 0.02026 Si 0
Si4 0.45220 0.46500 0.68000 0.03800 Si 0
Si5 0.45280 0.02800 0.67900 0.03293 Si 0
Si6 0.45280 0.24400 -0.00800 0.02913 Si 0
Si7 0.29730 0.28200 0.31900 0.01520 Si 0
Si8 0.47410 0.24700 0.43000 0.03040 Si 0
Na1 0.36580 0.48900 0.12800 0.03926 Na 0
Na2 0.20820 0.48900 0.95700 0.03546 Na 0
Na3 0.13020 0.49200 0.83300 0.02913 Na 0
Na4 0.38300 0.25000 0.86700 0.02533 Na 0
Na5 0.04630 0.24500 0.01400 0.03673 Na 0
Na6 0.50000 0.49200 0.00000 0.02406 Na 0
Na7 0.11750 0.25400 0.13400 0.03166 Na 0
Na8 0.50000 0.00100 0.00000 0.01646 Na 0
Na9 0.25070 0.26500 -0.00500 0.05319 Na 0
Wat1 0.02390 0.25200 0.57600 0.01646 O 2
O-H2 0.24270 0.48900 0.50200 0.01013 O 1
O-H3 0.17270 0.23500 0.60200 0.02406 O 1
Wat4 0.27620 0.15300 0.79000 0.03166 O 2
O-H5 0.11840 0.50500 0.20200 0.02406 O 1
O-H6 0.07500 0.49700 0.37000 0.03166 O 1
O-H7 0.27960 0.14600 0.27400 0.01646 O 1
O8 0.29200 0.36600 0.10500 0.00760 O 0
O-H9 0.38130 0.49100 0.80200 0.02533 O 1
O-H10 0.36610 0.25600 0.18600 0.02153 O 1
O-H11 0.13270 0.25800 0.80600 0.02786 O 1
O-H12 0.42440 0.49300 0.63200 0.02406 O 1
O13 0.32650 0.50200 0.94800 0.01773 O 0
Wat14 0.41330 0.49600 0.21600 0.03420 O 2
Wat15 0.35100 0.49500 0.44800 0.03926 O 2
O16 0.20810 0.12700 0.85200 0.03673 O 0
Wat17 0.10150 0.25800 0.45100 0.03166 O 2
Wat18 0.15280 0.48900 0.55300 0.03673 O 2
Wat19 0.16020 0.26100 0.22600 0.03800 O 2
O20 0.27760 0.50400 0.81000 0.02026 O 0
O-H21 0.32580 0.24800 0.38200 0.02026 O 1
Wat22 0.08550 0.50500 0.78300 0.02026 O 2
Wat23 0.34010 0.26100 0.77700 0.01900 O 2
Wat24 0.40030 0.25200 0.54500 0.02913 O 2
O25 0.28630 0.36900 0.48600 0.01900 O 0
Wat26 0.16920 0.51200 0.05000 0.02280 O 2
O27 0.21270 0.13500 0.50600 0.02026 O 0
O-H28 0.42110 0.25400 0.04600 0.05193 O 1
O29 0.45930 0.11400 0.88500 0.03546 O 0
O30 0.02830 0.39800 0.25700 0.03673 O 0
O-H31 0.22470 0.34200 0.19400 0.02406 O 1
O32 0.47330 0.23800 0.19700 0.02786 O 0
O33 0.21870 0.33900 0.72600 0.01646 O 0
O34 0.45980 0.37800 0.88800 0.03293 O 0
Wat35 0.02550 0.39400 0.79800 0.04813 O 2
O36 0.46410 0.11400 0.49600 0.03293 O 0
O37 0.46360 0.38200 0.49300 0.03166 O 0
Wat38 0.02600 0.09700 0.78600 0.05066 O 2
O-H39 0.02820 0.09500 0.25700 0.04559 O 1
O40 0.50000 0.24100 0.50000 0.02533 O 0
Wat41 0.07940 0.24800 0.91700 0.03293 O 2

loop_
_cod_changelog_entry_id
_cod_changelog_entry_author
_cod_changelog_entry_date
_cod_changelog_entry_text
1
;cod-tools version 3.8.0
Id: cif_guess_AMCSD_atom_types 9574 2023-05-10 09:00:05Z saulius
;
2023-05-10T18:53:34+03:00
;Derived atom types and hydrogen counts
from atom names that follow the AMCSD naming convention
(Wat == water, O-H == hydroxyl).
;

loop_
_cod_related_entry_id
_cod_related_entry_database
_cod_related_entry_code
1 AMCSD 0015591
